data_7124286
loop_
_publ_author_name
'Li, Jiangtao'
'Gu, Ziwei'
'Zhao, Xiaowei'
'Qiao, Baokun'
'Jiang, Zhiyong'

_publ_section_title
;
 Asymmetric Aerobic Decarboxylative Povarov Reactions of N-Aryl \a-Amino
 Acids with Methylenephthalimidines via Cooperative Photoredox and Chiral
 Br\/onsted Acid Catalysis
;
_journal_name_full 'Chemical Communications'
_journal_paper_doi 10.1039/C9CC07380A
_journal_year 2019
_chemical_absolute_configuration ad
_chemical_formula_moiety '2(C17 H15 Br N2 O), C4 H8 O2'
_chemical_formula_sum 'C38 H38 Br2 N4 O4'
_chemical_formula_weight 774.54
_space_group_crystal_system orthorhombic
_space_group_IT_number 19
_space_group_name_Hall 'P 2ac 2ab'
_space_group_name_H-M_alt 'P 21 21 21'
_symmetry_space_group_name_Hall 'P 2ac 2ab'
_symmetry_space_group_name_H-M 'P 21 21 21'
_atom_sites_solution_hydrogens mixed
_atom_sites_solution_primary direct
_audit_creation_date 2019-04-01
_audit_creation_method
;
Olex2 1.2
(compiled 2018.05.29 svn.r3508 for OlexSys, GUI svn.r5506)
;
_audit_update_record
;
2019-08-06 deposited with the CCDC.    2019-10-08 downloaded from the CCDC.
;
_cell_angle_alpha 90
_cell_angle_beta 90
_cell_angle_gamma 90
_cell_formula_units_Z 4
_cell_length_a 9.51375(16)
_cell_length_b 16.8250(3)
_cell_length_c 22.3825(6)
_cell_measurement_reflns_used 9583
_cell_measurement_temperature 293(2)
_cell_measurement_theta_max 70.1420
_cell_measurement_theta_min 4.7360
_cell_volume 3582.74(13)
_computing_cell_refinement
;
CrysAlisPro, Agilent Technologies,
Version 1.171.37.35 (release 13-08-2014 CrysAlis171 .NET)
(compiled Aug 13 2014,18:06:01)
;
_computing_data_collection
;
CrysAlisPro, Agilent Technologies,
Version 1.171.37.35 (release 13-08-2014 CrysAlis171 .NET)
(compiled Aug 13 2014,18:06:01)
;
_computing_data_reduction
;
CrysAlisPro, Agilent Technologies,
Version 1.171.37.35 (release 13-08-2014 CrysAlis171 .NET)
(compiled Aug 13 2014,18:06:01)
;
_computing_molecular_graphics 'Olex2 (Dolomanov et al., 2009)'
_computing_publication_material 'Olex2 (Dolomanov et al., 2009)'
_computing_structure_refinement 'ShelXL (Sheldrick, 2015)'
_computing_structure_solution 'ShelXS (Sheldrick, 2008)'
_diffrn_ambient_temperature 293(2)
_diffrn_detector 'CCD plate'
_diffrn_detector_area_resol_mean 16.2312
_diffrn_detector_type Eos
_diffrn_measured_fraction_theta_full 1.000
_diffrn_measured_fraction_theta_max 1.000
_diffrn_measurement_details
;
#__ type_ start__ end____ width___ exp.time_
  1 omega    8.00   37.00   0.5000    2.0000
omega____ theta____ kappa____ phi______ frames
    -      -33.5000   37.0000   90.0000 58

#__ type_ start__ end____ width___ exp.time_
  2 omega -101.00  -74.00   0.5000    2.0000
omega____ theta____ kappa____ phi______ frames
    -      -33.5000  178.0000   60.0000 54

#__ type_ start__ end____ width___ exp.time_
  3 omega  -61.00  -34.00   0.5000    2.0000
omega____ theta____ kappa____ phi______ frames
    -      -33.5000  178.0000   60.0000 54

#__ type_ start__ end____ width___ exp.time_
  4 omega -100.00  -52.00   0.5000    2.0000
omega____ theta____ kappa____ phi______ frames
    -      -33.5000  -57.0000    0.0000 96

#__ type_ start__ end____ width___ exp.time_
  5 omega  -35.00    0.00   0.5000    2.0000
omega____ theta____ kappa____ phi______ frames
    -      -33.5000   37.0000   90.0000 70

#__ type_ start__ end____ width___ exp.time_
  6 omega    2.00   57.00   0.5000    2.0000
omega____ theta____ kappa____ phi______ frames
    -       36.4734  -77.0000  150.0000 110

#__ type_ start__ end____ width___ exp.time_
  7 omega    0.00   36.00   0.5000    2.0000
omega____ theta____ kappa____ phi______ frames
    -       36.4734  -57.0000  -60.0000 72

#__ type_ start__ end____ width___ exp.time_
  8 omega  -15.00   15.00   0.5000    2.0000
omega____ theta____ kappa____ phi______ frames
    -       36.4734  -37.0000   30.0000 60

#__ type_ start__ end____ width___ exp.time_
  9 omega    3.00   30.00   0.5000    2.0000
omega____ theta____ kappa____ phi______ frames
    -       36.4734  -77.0000 -120.0000 54

#__ type_ start__ end____ width___ exp.time_
 10 omega   -4.00   22.00   0.5000    2.0000
omega____ theta____ kappa____ phi______ frames
    -       36.4734  -99.0000 -120.0000 52

#__ type_ start__ end____ width___ exp.time_
 11 omega   13.00   54.00   0.5000    2.0000
omega____ theta____ kappa____ phi______ frames
    -       36.4734  -57.0000 -120.0000 82

#__ type_ start__ end____ width___ exp.time_
 12 omega  -26.00   -1.00   0.5000    2.0000
omega____ theta____ kappa____ phi______ frames
    -       36.4734  -77.0000  150.0000 50

#__ type_ start__ end____ width___ exp.time_
 13 omega  -32.00   30.00   0.5000    2.0000
omega____ theta____ kappa____ phi______ frames
    -       36.4734  -57.0000  -30.0000 124

#__ type_ start__ end____ width___ exp.time_
 14 omega   13.00   68.00   0.5000    2.0000
omega____ theta____ kappa____ phi______ frames
    -       36.4734  -99.0000  150.0000 110

#__ type_ start__ end____ width___ exp.time_
 15 omega   81.00  107.00   0.5000    2.0000
omega____ theta____ kappa____ phi______ frames
    -       36.4734  178.0000  -60.0000 52

#__ type_ start__ end____ width___ exp.time_
 16 omega   59.00   96.00   0.5000    2.0000
omega____ theta____ kappa____ phi______ frames
    -       36.4734  178.0000  150.0000 74

#__ type_ start__ end____ width___ exp.time_
 17 omega   -7.00   61.00   0.5000    2.0000
omega____ theta____ kappa____ phi______ frames
    -       36.4734  -77.0000   30.0000 136

#__ type_ start__ end____ width___ exp.time_
 18 omega   13.00   40.00   0.5000    2.0000
omega____ theta____ kappa____ phi______ frames
    -       36.4734   77.0000  -90.0000 54

#__ type_ start__ end____ width___ exp.time_
 19 omega    3.00   76.00   0.5000    2.0000
omega____ theta____ kappa____ phi______ frames
    -       36.4734  -99.0000   30.0000 146

#__ type_ start__ end____ width___ exp.time_
 20 omega   15.00   92.00   0.5000    2.0000
omega____ theta____ kappa____ phi______ frames
    -       36.4734   37.0000  120.0000 154

#__ type_ start__ end____ width___ exp.time_
 21 omega   59.00  106.00   0.5000    2.0000
omega____ theta____ kappa____ phi______ frames
    -       36.4734   77.0000  -90.0000 94

#__ type_ start__ end____ width___ exp.time_
 22 omega  -34.00   42.00   0.5000    2.0000
omega____ theta____ kappa____ phi______ frames
    -       36.4734  -37.0000  -90.0000 152

#__ type_ start__ end____ width___ exp.time_
 23 omega   35.00   76.00   0.5000    2.0000
omega____ theta____ kappa____ phi______ frames
    -       36.4734  -99.0000 -120.0000 82

#__ type_ start__ end____ width___ exp.time_
 24 omega  -23.00    5.00   0.5000    2.0000
omega____ theta____ kappa____ phi______ frames
    -       36.4734  -57.0000 -120.0000 56

#__ type_ start__ end____ width___ exp.time_
 25 omega   55.00   87.00   0.5000   11.0000
omega____ theta____ kappa____ phi______ frames
    -      108.0000  -30.0000 -180.0000 64

#__ type_ start__ end____ width___ exp.time_
 26 omega   56.00   84.00   0.5000   11.0000
omega____ theta____ kappa____ phi______ frames
    -      108.0000  -30.0000  150.0000 56

#__ type_ start__ end____ width___ exp.time_
 27 omega  112.00  137.00   0.5000   11.0000
omega____ theta____ kappa____ phi______ frames
    -      108.0000  -77.0000  -90.0000 50

#__ type_ start__ end____ width___ exp.time_
 28 omega   43.00   91.00   0.5000   11.0000
omega____ theta____ kappa____ phi______ frames
    -      108.0000  -30.0000    0.0000 96

#__ type_ start__ end____ width___ exp.time_
 29 omega   39.00   93.00   0.5000   11.0000
omega____ theta____ kappa____ phi______ frames
    -      108.0000  -77.0000  -90.0000 108

#__ type_ start__ end____ width___ exp.time_
 30 omega   74.00  123.00   0.5000   11.0000
omega____ theta____ kappa____ phi______ frames
    -      108.0000  178.0000 -120.0000 98

#__ type_ start__ end____ width___ exp.time_
 31 omega  125.00  159.00   0.5000   11.0000
omega____ theta____ kappa____ phi______ frames
    -      108.0000   61.0000  150.0000 68

#__ type_ start__ end____ width___ exp.time_
 32 omega   39.00  103.00   0.5000   11.0000
omega____ theta____ kappa____ phi______ frames
    -      108.0000  -77.0000 -180.0000 128

#__ type_ start__ end____ width___ exp.time_
 33 omega   38.00   65.00   0.5000   11.0000
omega____ theta____ kappa____ phi______ frames
    -      108.0000 -114.0000   10.0000 54

#__ type_ start__ end____ width___ exp.time_
 34 omega   46.00  109.00   0.5000   11.0000
omega____ theta____ kappa____ phi______ frames
    -      108.0000  -94.0000   90.0000 126

#__ type_ start__ end____ width___ exp.time_
 35 omega   71.00  111.00   0.5000   11.0000
omega____ theta____ kappa____ phi______ frames
    -      108.0000 -111.0000 -180.0000 80

#__ type_ start__ end____ width___ exp.time_
 36 omega   38.00   69.00   0.5000   11.0000
omega____ theta____ kappa____ phi______ frames
    -      108.0000 -111.0000 -180.0000 62

#__ type_ start__ end____ width___ exp.time_
 37 omega   37.00   90.00   0.5000   11.0000
omega____ theta____ kappa____ phi______ frames
    -      108.0000  -30.0000   90.0000 106

#__ type_ start__ end____ width___ exp.time_
 38 omega   38.00   91.00   0.5000   11.0000
omega____ theta____ kappa____ phi______ frames
    -      108.0000  -45.0000  -30.0000 106

#__ type_ start__ end____ width___ exp.time_
 39 omega   60.00   90.00   0.5000   11.0000
omega____ theta____ kappa____ phi______ frames
    -      108.0000  -30.0000   30.0000 60

#__ type_ start__ end____ width___ exp.time_
 40 omega   44.00  109.00   0.5000   11.0000
omega____ theta____ kappa____ phi______ frames
    -      108.0000  -94.0000    0.0000 130

#__ type_ start__ end____ width___ exp.time_
 41 omega  111.00  138.00   0.5000   11.0000
omega____ theta____ kappa____ phi______ frames
    -      108.0000  111.0000 -180.0000 54

#__ type_ start__ end____ width___ exp.time_
 42 omega   83.00  108.00   0.5000   11.0000
omega____ theta____ kappa____ phi______ frames
    -      108.0000  -94.0000 -150.0000 50

#__ type_ start__ end____ width___ exp.time_
 43 omega   45.00   71.00   0.5000   11.0000
omega____ theta____ kappa____ phi______ frames
    -      108.0000  -30.0000   60.0000 52

#__ type_ start__ end____ width___ exp.time_
 44 omega  120.00  178.00   0.5000   11.0000
omega____ theta____ kappa____ phi______ frames
    -      108.0000   30.0000  120.0000 116

#__ type_ start__ end____ width___ exp.time_
 45 omega   84.00  110.00   0.5000   11.0000
omega____ theta____ kappa____ phi______ frames
    -      108.0000   30.0000  120.0000 52

#__ type_ start__ end____ width___ exp.time_
 46 omega   37.00   72.00   0.5000   11.0000
omega____ theta____ kappa____ phi______ frames
    -      108.0000  -30.0000 -120.0000 70

#__ type_ start__ end____ width___ exp.time_
 47 omega   90.00  117.00   0.5000   11.0000
omega____ theta____ kappa____ phi______ frames
    -      108.0000 -114.0000   10.0000 54

#__ type_ start__ end____ width___ exp.time_
 48 omega   39.00  152.00   0.5000   11.0000
omega____ theta____ kappa____ phi______ frames
    -      108.0000  -15.0000  120.0000 226
;
_diffrn_measurement_device 'four-circle diffractometer'
_diffrn_measurement_device_type 'Xcalibur, Eos, Gemini'
_diffrn_measurement_method '\w scans'
_diffrn_orient_matrix_UB_11 -0.0326915000
_diffrn_orient_matrix_UB_12 0.0746473000
_diffrn_orient_matrix_UB_13 -0.0373169000
_diffrn_orient_matrix_UB_21 -0.0128269000
_diffrn_orient_matrix_UB_22 -0.0517914000
_diffrn_orient_matrix_UB_23 -0.0564638000
_diffrn_orient_matrix_UB_31 -0.1580572000
_diffrn_orient_matrix_UB_32 -0.0112445000
_diffrn_orient_matrix_UB_33 0.0123134000
_diffrn_radiation_monochromator graphite
_diffrn_radiation_probe x-ray
_diffrn_radiation_type CuK\a
_diffrn_radiation_wavelength 1.54184
_diffrn_reflns_av_R_equivalents 0.0470
_diffrn_reflns_av_unetI/netI 0.0304
_diffrn_reflns_Laue_measured_fraction_full 1.000
_diffrn_reflns_Laue_measured_fraction_max 1.000
_diffrn_reflns_limit_h_max 7
_diffrn_reflns_limit_h_min -11
_diffrn_reflns_limit_k_max 20
_diffrn_reflns_limit_k_min -20
_diffrn_reflns_limit_l_max 26
_diffrn_reflns_limit_l_min -26
_diffrn_reflns_number 30235
_diffrn_reflns_point_group_measured_fraction_full 1.000
_diffrn_reflns_point_group_measured_fraction_max 1.000
_diffrn_reflns_theta_full 67.068
_diffrn_reflns_theta_max 67.068
_diffrn_reflns_theta_min 3.286
_diffrn_source 'Enhance (Cu) X-ray Source'
_exptl_absorpt_coefficient_mu 3.232
_exptl_absorpt_correction_T_max 1.00000
_exptl_absorpt_correction_T_min 0.60829
_exptl_absorpt_correction_type multi-scan
_exptl_absorpt_process_details
;
CrysAlisPro, Agilent Technologies,
Version 1.171.37.35 (release 13-08-2014 CrysAlis171 .NET)
(compiled Aug 13 2014,18:06:01)
Empirical absorption correction using spherical harmonics,
 implemented in SCALE3 ABSPACK scaling algorithm.
;
_exptl_crystal_colour colourless
_exptl_crystal_colour_primary colourless
_exptl_crystal_density_diffrn 1.436
_exptl_crystal_description prism
_exptl_crystal_F_000 1584
_exptl_crystal_size_max 0.12
_exptl_crystal_size_mid 0.11
_exptl_crystal_size_min 0.1
_refine_diff_density_max 0.819
_refine_diff_density_min -0.343
_refine_diff_density_rms 0.075
_refine_ls_abs_structure_details
;
 Flack x determined using 2286 quotients [(I+)-(I-)]/[(I+)+(I-)]
 (Parsons, Flack and Wagner, Acta Cryst. B69 (2013) 249-259).
;
_refine_ls_abs_structure_Flack -0.035(9)
_refine_ls_extinction_method none
_refine_ls_goodness_of_fit_ref 1.061
_refine_ls_hydrogen_treatment mixed
_refine_ls_matrix_type full
_refine_ls_number_parameters 453
_refine_ls_number_reflns 6408
_refine_ls_number_restraints 0
_refine_ls_restrained_S_all 1.061
_refine_ls_R_factor_all 0.0505
_refine_ls_R_factor_gt 0.0450
_refine_ls_shift/su_max 0.001
_refine_ls_shift/su_mean 0.000
_refine_ls_structure_factor_coef Fsqd
_refine_ls_weighting_details 'w=1/[\s^2^(Fo^2^)+(0.0857P)^2^] where P=(Fo^2^+2Fc^2^)/3'
_refine_ls_weighting_scheme calc
_refine_ls_wR_factor_gt 0.1195
_refine_ls_wR_factor_ref 0.1262
_reflns_Friedel_coverage 0.775
_reflns_Friedel_fraction_full 1.000
_reflns_Friedel_fraction_max 1.000
_reflns_number_gt 5765
_reflns_number_total 6408
_reflns_threshold_expression 'I > 2\s(I)'
_cod_data_source_file c9cc07380a2.cif
_cod_data_source_block 201903ljt1
_cod_original_cell_volume 3582.73(13)
_cod_database_code 7124286
_shelx_shelxl_version_number 2014/7
_chemical_oxdiff_formula C20H20N4O4Br1
_shelx_space_group_comment
;
The symmetry employed for this shelxl refinement is uniquely defined
by the following loop, which should always be used as a source of
symmetry information in preference to the above space-group names.
They are only intended as comments.
;
_shelx_estimated_absorpt_t_max 0.738
_shelx_estimated_absorpt_t_min 0.698
_reflns_odcompleteness_completeness 99.95
_reflns_odcompleteness_iscentric 1
_reflns_odcompleteness_theta 66.97
_olex2_refinement_description
;
1. Fixed Uiso
 At 1.2 times of:
  All C(H) groups, All C(H,H) groups
 At 1.5 times of:
  All C(H,H,H) groups
2.a Ternary CH refined with riding coordinates:
 C16(H16), C16'(H16')
2.b Secondary CH2 refined with riding coordinates:
 C15(H15A,H15B), C15'(H15C,H15D), C20(H20A,H20B)
2.c Aromatic/amide H refined with riding coordinates:
 C1(H1), C3(H3), C4(H4), C11(H11), C12(H12), C13(H13), C14(H14), C1'(H1'),
 C3'(H3'), C4'(H4'), C11'(H11'), C12'(H12'), C13'(H13'), C14'(H14')
2.d Idealised Me refined as rotating group:
 C17(H17A,H17B,H17C), C17'(H17D,H17E,H17F), C19(H19A,H19B,H19C), C21(H21A,H21B,
 H21C)
;
_olex2_submission_special_instructions 'No special instructions were received'

loop_
_space_group_symop_operation_xyz
'x, y, z'
'-x+1/2, -y, z+1/2'
'x+1/2, -y+1/2, -z'
'-x, y+1/2, -z+1/2'

loop_
_atom_site_label
_atom_site_type_symbol
_atom_site_fract_x
_atom_site_fract_y
_atom_site_fract_z
_atom_site_U_iso_or_equiv
_atom_site_adp_type
_atom_site_occupancy
_atom_site_site_symmetry_order
_atom_site_calc_flag
_atom_site_refinement_flags_posn
Br1 Br 0.30231(8) 0.71784(4) 0.67470(4) 0.0741(2) Uani 1 1 d .
C1 C 0.2889(4) 0.5479(3) 0.6757(2) 0.0407(9) Uani 1 1 d .
H1 H 0.1924 0.5556 0.6790 0.049 Uiso 1 1 calc R
C2 C 0.3777(5) 0.6129(3) 0.6725(2) 0.0462(9) Uani 1 1 d .
C3 C 0.5208(5) 0.6028(3) 0.6660(2) 0.0500(11) Uani 1 1 d .
H3 H 0.5799 0.6467 0.6632 0.060 Uiso 1 1 calc R
C4 C 0.5748(4) 0.5278(3) 0.6637(2) 0.0500(11) Uani 1 1 d .
H4 H 0.6712 0.5212 0.6589 0.060 Uiso 1 1 calc R
C5 C 0.4894(4) 0.4603(3) 0.6684(2) 0.0416(9) Uani 1 1 d .
C6 C 0.3431(4) 0.4710(3) 0.67394(19) 0.0376(8) Uani 1 1 d .
C7 C 0.2445(4) 0.3995(3) 0.6790(2) 0.0387(9) Uani 1 1 d .
C8 C 0.1820(4) 0.3902(3) 0.7415(2) 0.0396(9) Uani 1 1 d .
C9 C 0.0362(4) 0.3924(3) 0.7377(2) 0.0413(9) Uani 1 1 d .
C10 C -0.0042(4) 0.4056(3) 0.6747(2) 0.0419(9) Uani 1 1 d .
C11 C -0.0482(5) 0.3849(3) 0.7879(2) 0.0527(11) Uani 1 1 d .
H11 H -0.1456 0.3862 0.7846 0.063 Uiso 1 1 calc R
C12 C 0.0157(6) 0.3753(3) 0.8430(2) 0.0587(13) Uani 1 1 d .
H12 H -0.0386 0.3700 0.8773 0.070 Uiso 1 1 calc R
C13 C 0.1629(6) 0.3736(3) 0.8466(2) 0.0539(12) Uani 1 1 d .
H13 H 0.2052 0.3677 0.8839 0.065 Uiso 1 1 calc R
C14 C 0.2469(5) 0.3803(3) 0.7965(2) 0.0462(10) Uani 1 1 d .
H14 H 0.3444 0.3783 0.7995 0.055 Uiso 1 1 calc R
C15 C 0.3210(5) 0.3250(3) 0.6565(2) 0.0459(10) Uani 1 1 d .
H15A H 0.2658 0.2785 0.6668 0.055 Uiso 1 1 calc R
H15B H 0.3273 0.3274 0.6132 0.055 Uiso 1 1 calc R
C16 C 0.4680(5) 0.3156(3) 0.6821(2) 0.0500(11) Uani 1 1 d .
H16 H 0.4625 0.3125 0.7258 0.060 Uiso 1 1 calc R
C17 C 0.5423(7) 0.2432(4) 0.6586(3) 0.0748(17) Uani 1 1 d .
H17A H 0.5463 0.2457 0.6157 0.112 Uiso 1 1 calc GR
H17B H 0.4920 0.1963 0.6705 0.112 Uiso 1 1 calc GR
H17C H 0.6360 0.2414 0.6744 0.112 Uiso 1 1 calc GR
N1 N 0.1159(4) 0.4116(3) 0.64401(18) 0.0434(8) Uani 1 1 d .
H1A H 0.120(5) 0.422(3) 0.608(2) 0.029(11) Uiso 1 1 d .
N2 N 0.5479(4) 0.3856(3) 0.6650(2) 0.0559(11) Uani 1 1 d .
H2 H 0.636(7) 0.385(4) 0.670(3) 0.060(16) Uiso 1 1 d .
O1 O -0.1248(3) 0.4110(2) 0.65361(16) 0.0550(9) Uani 1 1 d .
Br1' Br 0.63224(9) 0.75308(5) 0.52741(4) 0.0929(3) Uani 1 1 d .
C1' C 0.6689(5) 0.5866(3) 0.5061(2) 0.0483(11) Uani 1 1 d .
H1' H 0.7641 0.5987 0.5030 0.058 Uiso 1 1 calc R
C2' C 0.5725(6) 0.6462(3) 0.5177(2) 0.0525(11) Uani 1 1 d .
C3' C 0.4318(5) 0.6292(4) 0.5229(2) 0.0579(12) Uani 1 1 d .
H3' H 0.3684 0.6694 0.5321 0.070 Uiso 1 1 calc R
C4' C 0.3857(5) 0.5540(4) 0.5147(2) 0.0569(13) Uani 1 1 d .
H4' H 0.2899 0.5435 0.5171 0.068 Uiso 1 1 calc R
C5' C 0.4794(4) 0.4913(3) 0.5025(2) 0.0457(10) Uani 1 1 d .
C6' C 0.6236(4) 0.5093(3) 0.49922(19) 0.0421(9) Uani 1 1 d .
C7' C 0.7300(4) 0.4428(3) 0.48596(19) 0.0423(10) Uani 1 1 d .
C8' C 0.7988(5) 0.4552(3) 0.42502(19) 0.0417(9) Uani 1 1 d .
C9' C 0.9451(4) 0.4580(3) 0.4317(2) 0.0422(9) Uani 1 1 d .
C10' C 0.9781(5) 0.4484(3) 0.4957(2) 0.0457(10) Uani 1 1 d .
C11' C 1.0337(5) 0.4690(3) 0.3837(2) 0.0516(11) Uani 1 1 d .
H11' H 1.1307 0.4711 0.3889 0.062 Uiso 1 1 calc R
C12' C 0.9744(6) 0.4769(3) 0.3277(2) 0.0563(12) Uani 1 1 d .
H12' H 1.0317 0.4842 0.2945 0.068 Uiso 1 1 calc R
C13' C 0.8298(5) 0.4740(3) 0.3207(2) 0.0520(11) Uani 1 1 d .
H13' H 0.7917 0.4787 0.2826 0.062 Uiso 1 1 calc R
C14' C 0.7408(5) 0.4645(3) 0.3690(2) 0.0487(11) Uani 1 1 d .
H14' H 0.6438 0.4643 0.3638 0.058 Uiso 1 1 calc R
C15' C 0.6611(5) 0.3605(3) 0.4923(2) 0.0501(11) Uani 1 1 d .
H15C H 0.7206 0.3211 0.4733 0.060 Uiso 1 1 calc R
H15D H 0.6540 0.3472 0.5343 0.060 Uiso 1 1 calc R
C16' C 0.5171(5) 0.3574(3) 0.4646(2) 0.0517(11) Uani 1 1 d .
H16' H 0.5244 0.3720 0.4223 0.062 Uiso 1 1 calc R
C17' C 0.4514(7) 0.2752(4) 0.4692(3) 0.0739(16) Uani 1 1 d .
H17D H 0.4439 0.2603 0.5105 0.111 Uiso 1 1 calc GR
H17E H 0.5094 0.2374 0.4486 0.111 Uiso 1 1 calc GR
H17F H 0.3595 0.2760 0.4515 0.111 Uiso 1 1 calc GR
N1' N 0.8546(4) 0.4457(3) 0.52491(19) 0.0470(9) Uani 1 1 d .
H1'A H 0.854(5) 0.439(3) 0.560(2) 0.028(11) Uiso 1 1 d .
N2' N 0.4302(4) 0.4154(3) 0.4949(2) 0.0590(12) Uani 1 1 d .
H2' H 0.337(7) 0.419(4) 0.496(3) 0.062(18) Uiso 1 1 d .
O1' O 1.0962(3) 0.4426(3) 0.51839(16) 0.0602(10) Uani 1 1 d .
C18 C 0.4700(5) 0.3505(3) 0.2896(3) 0.0563(12) Uani 1 1 d .
C19 C 0.3553(6) 0.3998(4) 0.3173(3) 0.0645(14) Uani 1 1 d .
H19A H 0.3880 0.4533 0.3226 0.097 Uiso 1 1 calc GR
H19B H 0.3300 0.3777 0.3553 0.097 Uiso 1 1 calc GR
H19C H 0.2746 0.3999 0.2915 0.097 Uiso 1 1 calc GR
C20 C 0.6053(7) 0.3345(5) 0.2025(3) 0.0757(17) Uani 1 1 d .
H20A H 0.5876 0.2780 0.2072 0.091 Uiso 1 1 calc R
H20B H 0.6999 0.3457 0.2163 0.091 Uiso 1 1 calc R
C21 C 0.5900(8) 0.3577(5) 0.1387(3) 0.085(2) Uani 1 1 d .
H21A H 0.6564 0.3286 0.1149 0.128 Uiso 1 1 calc GR
H21B H 0.6072 0.4136 0.1345 0.128 Uiso 1 1 calc GR
H21C H 0.4963 0.3458 0.1254 0.128 Uiso 1 1 calc GR
O2 O 0.5193(8) 0.2951(4) 0.3119(2) 0.107(2) Uani 1 1 d .
O3 O 0.5046(4) 0.3798(3) 0.2365(2) 0.0669(10) Uani 1 1 d .

loop_
_atom_site_aniso_label
_atom_site_aniso_U_11
_atom_site_aniso_U_22
_atom_site_aniso_U_33
_atom_site_aniso_U_23
_atom_site_aniso_U_13
_atom_site_aniso_U_12
Br1 0.0720(4) 0.0501(3) 0.1002(5) -0.0024(3) 0.0015(4) 0.0043(3)
C1 0.0307(18) 0.049(2) 0.043(2) -0.0012(19) 0.0030(18) 0.0015(16)
C2 0.042(2) 0.048(2) 0.048(2) 0.000(2) 0.0010(19) 0.0037(19)
C3 0.039(2) 0.060(3) 0.051(3) 0.004(2) -0.0012(19) -0.012(2)
C4 0.0271(18) 0.074(3) 0.049(3) 0.005(2) -0.0020(17) -0.006(2)
C5 0.0253(18) 0.057(2) 0.043(2) 0.000(2) -0.0040(16) 0.0021(17)
C6 0.0255(17) 0.053(2) 0.0342(19) 0.0006(18) 0.0003(15) -0.0023(16)
C7 0.0274(17) 0.046(2) 0.042(2) 0.0012(19) -0.0024(16) -0.0019(16)
C8 0.0325(19) 0.042(2) 0.044(2) 0.0019(17) -0.0001(16) 0.0009(16)
C9 0.0321(19) 0.045(2) 0.046(2) 0.0009(18) 0.0029(17) 0.0003(16)
C10 0.0292(18) 0.049(2) 0.047(2) 0.001(2) 0.0013(18) -0.0007(16)
C11 0.043(2) 0.058(3) 0.057(3) 0.004(2) 0.014(2) 0.001(2)
C12 0.070(3) 0.058(3) 0.048(3) 0.003(2) 0.021(2) 0.003(3)
C13 0.065(3) 0.056(3) 0.041(2) 0.005(2) -0.003(2) 0.005(2)
C14 0.044(2) 0.052(3) 0.042(2) 0.002(2) -0.0036(18) 0.0019(19)
C15 0.037(2) 0.050(2) 0.051(3) -0.0055(19) 0.0012(18) -0.0012(19)
C16 0.040(2) 0.055(3) 0.055(3) 0.003(2) -0.002(2) 0.0138(19)
C17 0.064(3) 0.064(3) 0.096(5) -0.003(3) 0.008(3) 0.023(3)
N1 0.0284(16) 0.063(2) 0.039(2) 0.0039(18) -0.0025(14) -0.0023(16)
N2 0.0255(17) 0.063(3) 0.079(3) 0.005(2) -0.0002(18) 0.0070(16)
O1 0.0253(14) 0.082(2) 0.058(2) 0.0084(17) -0.0023(13) 0.0006(15)
Br1' 0.0931(5) 0.0630(4) 0.1228(7) -0.0041(4) -0.0015(5) -0.0150(4)
C1' 0.037(2) 0.063(3) 0.045(2) 0.003(2) 0.0022(17) -0.010(2)
C2' 0.054(3) 0.055(3) 0.049(3) 0.002(2) -0.005(2) -0.008(2)
C3' 0.048(3) 0.072(3) 0.053(3) -0.001(3) -0.001(2) 0.012(2)
C4' 0.028(2) 0.083(4) 0.059(3) -0.006(3) 0.001(2) 0.001(2)
C5' 0.0273(19) 0.068(3) 0.042(2) 0.002(2) -0.0030(16) -0.0020(19)
C6' 0.0253(18) 0.064(3) 0.038(2) 0.0042(19) -0.0023(16) -0.0006(19)
C7' 0.0239(18) 0.067(3) 0.036(2) 0.0059(19) -0.0038(15) -0.0026(17)
C8' 0.0303(18) 0.054(2) 0.041(2) 0.0032(18) 0.0015(17) -0.0040(18)
C9' 0.0293(19) 0.053(2) 0.044(2) 0.0007(19) 0.0012(17) -0.0009(18)
C10' 0.0267(19) 0.067(3) 0.044(2) 0.005(2) -0.0016(17) -0.0055(19)
C11' 0.034(2) 0.068(3) 0.053(3) 0.003(2) 0.0072(19) -0.003(2)
C12' 0.053(3) 0.065(3) 0.051(3) 0.007(2) 0.014(2) 0.000(2)
C13' 0.054(3) 0.064(3) 0.038(2) 0.004(2) -0.001(2) 0.000(2)
C14' 0.038(2) 0.067(3) 0.040(2) 0.003(2) -0.0044(18) -0.002(2)
C15' 0.037(2) 0.060(3) 0.053(3) 0.011(2) 0.0010(18) -0.0013(19)
C16' 0.042(2) 0.063(3) 0.050(3) 0.005(2) -0.002(2) -0.010(2)
C17' 0.069(4) 0.072(4) 0.081(4) 0.008(3) -0.001(3) -0.026(3)
N1' 0.0235(16) 0.081(3) 0.036(2) 0.0080(19) -0.0031(15) -0.0016(16)
N2' 0.0251(17) 0.075(3) 0.077(3) 0.001(2) -0.0027(18) -0.0098(19)
O1' 0.0233(14) 0.107(3) 0.0504(19) 0.010(2) -0.0051(13) -0.0064(16)
C18 0.047(2) 0.058(3) 0.065(3) -0.003(2) -0.015(2) 0.007(2)
C19 0.047(3) 0.081(4) 0.066(3) -0.001(3) -0.004(2) 0.008(3)
C20 0.050(3) 0.083(4) 0.094(5) -0.014(4) 0.015(3) 0.002(3)
C21 0.064(4) 0.106(6) 0.086(5) -0.015(4) 0.022(3) -0.013(4)
O2 0.144(6) 0.095(4) 0.082(3) 0.005(3) 0.005(3) 0.055(4)
O3 0.0498(19) 0.067(2) 0.083(3) 0.002(2) 0.0119(19) 0.0096(18)

loop_
_atom_type_symbol
_atom_type_description
_atom_type_scat_dispersion_real
_atom_type_scat_dispersion_imag
_atom_type_scat_source
C C 0.0181 0.0091 'International Tables Vol C Tables 4.2.6.8 and 6.1.1.4'
H H 0.0000 0.0000 'International Tables Vol C Tables 4.2.6.8 and 6.1.1.4'
Br Br -0.6763 1.2805 'International Tables Vol C Tables 4.2.6.8 and 6.1.1.4'
N N 0.0311 0.0180 'International Tables Vol C Tables 4.2.6.8 and 6.1.1.4'
O O 0.0492 0.0322 'International Tables Vol C Tables 4.2.6.8 and 6.1.1.4'

loop_
_geom_angle_atom_site_label_1
_geom_angle_atom_site_label_2
_geom_angle_atom_site_label_3
_geom_angle
C2 C1 H1 119.8
C2 C1 C6 120.4(4)
C6 C1 H1 119.8
C1 C2 Br1 120.0(3)
C3 C2 Br1 119.2(4)
C3 C2 C1 120.8(4)
C2 C3 H3 120.4
C4 C3 C2 119.3(4)
C4 C3 H3 120.4
C3 C4 H4 119.0
C3 C4 C5 121.9(4)
C5 C4 H4 119.0
C4 C5 C6 118.5(4)
N2 C5 C4 120.1(4)
N2 C5 C6 121.4(4)
C1 C6 C5 119.1(4)
C1 C6 C7 120.1(3)
C5 C6 C7 120.8(4)
C6 C7 C15 109.1(3)
C8 C7 C6 112.7(4)
C8 C7 C15 113.7(4)
N1 C7 C6 111.2(4)
N1 C7 C8 100.3(3)
N1 C7 C15 109.5(4)
C9 C8 C7 109.2(4)
C14 C8 C7 130.7(4)
C14 C8 C9 120.1(4)
C8 C9 C10 108.8(4)
C11 C9 C8 121.7(5)
C11 C9 C10 129.5(4)
N1 C10 C9 106.2(4)
O1 C10 C9 127.8(4)
O1 C10 N1 125.9(4)
C9 C11 H11 120.7
C12 C11 C9 118.6(5)
C12 C11 H11 120.7
C11 C12 H12 120.2
C11 C12 C13 119.5(5)
C13 C12 H12 120.2
C12 C13 H13 119.1
C14 C13 C12 121.8(5)
C14 C13 H13 119.1
C8 C14 H14 120.9
C13 C14 C8 118.2(4)
C13 C14 H14 120.9
C7 C15 H15A 108.9
C7 C15 H15B 108.9
H15A C15 H15B 107.7
C16 C15 C7 113.4(4)
C16 C15 H15A 108.9
C16 C15 H15B 108.9
C15 C16 H16 109.4
C17 C16 C15 112.6(5)
C17 C16 H16 109.4
N2 C16 C15 107.3(4)
N2 C16 H16 109.4
N2 C16 C17 108.6(5)
C16 C17 H17A 109.5
C16 C17 H17B 109.5
C16 C17 H17C 109.5
H17A C17 H17B 109.5
H17A C17 H17C 109.5
H17B C17 H17C 109.5
C7 N1 H1A 121(3)
C10 N1 C7 115.3(4)
C10 N1 H1A 124(3)
C5 N2 C16 120.9(4)
C5 N2 H2 114(4)
C16 N2 H2 118(4)
C2' C1' H1' 120.1
C6' C1' H1' 120.1
C6' C1' C2' 119.8(4)
C1' C2' Br1' 120.6(4)
C3' C2' Br1' 118.6(4)
C3' C2' C1' 120.8(5)
C2' C3' H3' 120.0
C4' C3' C2' 119.9(5)
C4' C3' H3' 120.0
C3' C4' H4' 119.3
C3' C4' C5' 121.5(4)
C5' C4' H4' 119.3
C6' C5' C4' 117.8(5)
N2' C5' C4' 120.4(4)
N2' C5' C6' 121.8(5)
C1' C6' C5' 120.1(5)
C1' C6' C7' 120.1(4)
C5' C6' C7' 119.8(5)
C6' C7' C15' 110.9(3)
C8' C7' C6' 110.9(4)
C8' C7' C15' 112.7(4)
N1' C7' C6' 113.1(4)
N1' C7' C8' 100.3(3)
N1' C7' C15' 108.5(4)
C9' C8' C7' 109.5(4)
C14' C8' C7' 131.0(4)
C14' C8' C9' 119.4(4)
C8' C9' C10' 108.2(4)
C11' C9' C8' 121.9(4)
C11' C9' C10' 129.9(4)
N1' C10' C9' 106.8(4)
O1' C10' C9' 126.9(4)
O1' C10' N1' 126.3(4)
C9' C11' H11' 121.0
C9' C11' C12' 118.1(4)
C12' C11' H11' 121.0
C11' C12' H12' 119.8
C11' C12' C13' 120.4(5)
C13' C12' H12' 119.8
C12' C13' H13' 119.2
C14' C13' C12' 121.6(5)
C14' C13' H13' 119.2
C8' C14' C13' 118.6(4)
C8' C14' H14' 120.7
C13' C14' H14' 120.7
C7' C15' H15C 109.1
C7' C15' H15D 109.1
H15C C15' H15D 107.8
C16' C15' C7' 112.5(4)
C16' C15' H15C 109.1
C16' C15' H15D 109.1
C15' C16' H16' 108.8
C15' C16' C17' 112.2(5)
C17' C16' H16' 108.8
N2' C16' C15' 107.7(4)
N2' C16' H16' 108.8
N2' C16' C17' 110.3(5)
C16' C17' H17D 109.5
C16' C17' H17E 109.5
C16' C17' H17F 109.5
H17D C17' H17E 109.5
H17D C17' H17F 109.5
H17E C17' H17F 109.5
C7' N1' H1'A 126(3)
C10' N1' C7' 114.6(4)
C10' N1' H1'A 119(3)
C5' N2' C16' 119.5(4)
C5' N2' H2' 106(4)
C16' N2' H2' 128(4)
O2 C18 C19 124.2(6)
O2 C18 O3 125.7(6)
O3 C18 C19 110.1(5)
C18 C19 H19A 109.5
C18 C19 H19B 109.5
C18 C19 H19C 109.5
H19A C19 H19B 109.5
H19A C19 H19C 109.5
H19B C19 H19C 109.5
H20A C20 H20B 108.5
C21 C20 H20A 110.2
C21 C20 H20B 110.2
O3 C20 H20A 110.2
O3 C20 H20B 110.2
O3 C20 C21 107.6(6)
C20 C21 H21A 109.5
C20 C21 H21B 109.5
C20 C21 H21C 109.5
H21A C21 H21B 109.5
H21A C21 H21C 109.5
H21B C21 H21C 109.5
C18 O3 C20 116.2(5)

loop_
_geom_bond_atom_site_label_1
_geom_bond_atom_site_label_2
_geom_bond_distance
Br1 C2 1.907(5)
C1 H1 0.9300
C1 C2 1.383(7)
C1 C6 1.394(6)
C2 C3 1.380(7)
C3 H3 0.9300
C3 C4 1.364(8)
C4 H4 0.9300
C4 C5 1.400(7)
C5 C6 1.409(5)
C5 N2 1.376(7)
C6 C7 1.530(6)
C7 C8 1.528(6)
C7 C15 1.534(6)
C7 N1 1.467(5)
C8 C9 1.390(6)
C8 C14 1.386(6)
C9 C10 1.479(6)
C9 C11 1.386(7)
C10 N1 1.337(6)
C10 O1 1.244(6)
C11 H11 0.9300
C11 C12 1.384(8)
C12 H12 0.9300
C12 C13 1.404(8)
C13 H13 0.9300
C13 C14 1.383(7)
C14 H14 0.9300
C15 H15A 0.9700
C15 H15B 0.9700
C15 C16 1.520(6)
C16 H16 0.9800
C16 C17 1.503(7)
C16 N2 1.454(7)
C17 H17A 0.9600
C17 H17B 0.9600
C17 H17C 0.9600
N1 H1A 0.82(5)
N2 H2 0.84(7)
Br1' C2' 1.899(5)
C1' H1' 0.9300
C1' C2' 1.383(8)
C1' C6' 1.380(7)
C2' C3' 1.374(8)
C3' H3' 0.9300
C3' C4' 1.352(9)
C4' H4' 0.9300
C4' C5' 1.408(8)
C5' C6' 1.406(6)
C5' N2' 1.371(8)
C6' C7' 1.537(7)
C7' C8' 1.527(6)
C7' C15' 1.538(7)
C7' N1' 1.472(5)
C8' C9' 1.401(6)
C8' C14' 1.380(6)
C9' C10' 1.475(7)
C9' C11' 1.379(7)
C10' N1' 1.345(6)
C10' O1' 1.237(6)
C11' H11' 0.9300
C11' C12' 1.381(8)
C12' H12' 0.9300
C12' C13' 1.385(8)
C13' H13' 0.9300
C13' C14' 1.382(7)
C14' H14' 0.9300
C15' H15C 0.9700
C15' H15D 0.9700
C15' C16' 1.505(6)
C16' H16' 0.9800
C16' C17' 1.520(8)
C16' N2' 1.448(8)
C17' H17D 0.9600
C17' H17E 0.9600
C17' H17F 0.9600
N1' H1'A 0.78(5)
N2' H2' 0.89(7)
C18 C19 1.504(8)
C18 O2 1.157(8)
C18 O3 1.329(8)
C19 H19A 0.9600
C19 H19B 0.9600
C19 H19C 0.9600
C20 H20A 0.9700
C20 H20B 0.9700
C20 C21 1.489(11)
C20 O3 1.441(7)
C21 H21A 0.9600
C21 H21B 0.9600
C21 H21C 0.9600

loop_
_geom_hbond_atom_site_label_D
_geom_hbond_atom_site_label_H
_geom_hbond_atom_site_label_A
_geom_hbond_distance_DH
_geom_hbond_distance_HA
_geom_hbond_distance_DA
_geom_hbond_angle_DHA
_geom_hbond_site_symmetry_A
N1 H1A O1' 0.82(5) 2.06(5) 2.866(6) 171(5) 1_455
N2 H2 O1 0.84(7) 2.35(7) 3.154(5) 159(6) 1_655
N1' H1'A O1 0.78(5) 2.17(5) 2.945(6) 173(5) 1_655
N2' H2' O1' 0.89(7) 2.38(7) 3.253(5) 167(5) 1_455

loop_
_geom_torsion_atom_site_label_1
_geom_torsion_atom_site_label_2
_geom_torsion_atom_site_label_3
_geom_torsion_atom_site_label_4
_geom_torsion
Br1 C2 C3 C4 -179.2(4)
C1 C2 C3 C4 -1.1(8)
C1 C6 C7 C8 -70.4(5)
C1 C6 C7 C15 162.3(4)
C1 C6 C7 N1 41.4(6)
C2 C1 C6 C5 -0.5(7)
C2 C1 C6 C7 178.5(4)
C2 C3 C4 C5 -0.7(8)
C3 C4 C5 C6 1.8(7)
C3 C4 C5 N2 179.1(5)
C4 C5 C6 C1 -1.2(7)
C4 C5 C6 C7 179.8(4)
C4 C5 N2 C16 166.9(5)
C5 C6 C7 C8 108.7(5)
C5 C6 C7 C15 -18.7(6)
C5 C6 C7 N1 -139.5(4)
C6 C1 C2 Br1 179.9(3)
C6 C1 C2 C3 1.7(7)
C6 C5 N2 C16 -15.9(7)
C6 C7 C8 C9 121.8(4)
C6 C7 C8 C14 -58.6(6)
C6 C7 C15 C16 47.7(5)
C6 C7 N1 C10 -123.7(4)
C7 C8 C9 C10 -1.9(5)
C7 C8 C9 C11 179.6(4)
C7 C8 C14 C13 179.9(5)
C7 C15 C16 C17 -178.9(5)
C7 C15 C16 N2 -59.4(5)
C8 C7 C15 C16 -79.1(5)
C8 C7 N1 C10 -4.2(5)
C8 C9 C10 N1 -0.7(5)
C8 C9 C10 O1 180.0(5)
C8 C9 C11 C12 0.3(8)
C9 C8 C14 C13 -0.6(7)
C9 C10 N1 C7 3.3(5)
C9 C11 C12 C13 0.0(8)
C10 C9 C11 C12 -177.9(5)
C11 C9 C10 N1 177.7(5)
C11 C9 C10 O1 -1.6(9)
C11 C12 C13 C14 -0.7(9)
C12 C13 C14 C8 1.0(8)
C14 C8 C9 C10 178.5(4)
C14 C8 C9 C11 -0.1(7)
C15 C7 C8 C9 -113.3(4)
C15 C7 C8 C14 66.3(6)
C15 C7 N1 C10 115.7(4)
C15 C16 N2 C5 43.0(6)
C17 C16 N2 C5 165.0(5)
N1 C7 C8 C9 3.4(5)
N1 C7 C8 C14 -177.0(5)
N1 C7 C15 C16 169.6(4)
N2 C5 C6 C1 -178.4(4)
N2 C5 C6 C7 2.6(7)
O1 C10 N1 C7 -177.4(5)
Br1' C2' C3' C4' 178.3(4)
C1' C2' C3' C4' -2.3(9)
C1' C6' C7' C8' -65.1(5)
C1' C6' C7' C15' 168.9(4)
C1' C6' C7' N1' 46.7(6)
C2' C1' C6' C5' 1.5(7)
C2' C1' C6' C7' 179.6(4)
C2' C3' C4' C5' 2.0(9)
C3' C4' C5' C6' 0.1(8)
C3' C4' C5' N2' 179.4(5)
C4' C5' C6' C1' -1.8(7)
C4' C5' C6' C7' -179.9(4)
C4' C5' N2' C16' 160.7(5)
C5' C6' C7' C8' 113.0(5)
C5' C6' C7' C15' -13.0(6)
C5' C6' C7' N1' -135.2(4)
C6' C1' C2' Br1' 180.0(4)
C6' C1' C2' C3' 0.6(8)
C6' C5' N2' C16' -20.0(7)
C6' C7' C8' C9' 123.8(4)
C6' C7' C8' C14' -55.0(7)
C6' C7' C15' C16' 43.1(5)
C6' C7' N1' C10' -125.1(5)
C7' C8' C9' C10' -0.4(6)
C7' C8' C9' C11' -179.7(5)
C7' C8' C14' C13' -179.4(5)
C7' C15' C16' C17' 178.2(5)
C7' C15' C16' N2' -60.2(5)
C8' C7' C15' C16' -81.9(5)
C8' C7' N1' C10' -7.0(6)
C8' C9' C10' N1' -4.0(6)
C8' C9' C10' O1' 174.9(6)
C8' C9' C11' C12' -0.4(8)
C9' C8' C14' C13' 1.9(8)
C9' C10' N1' C7' 7.1(6)
C9' C11' C12' C13' 0.3(9)
C10' C9' C11' C12' -179.6(5)
C11' C9' C10' N1' 175.3(5)
C11' C9' C10' O1' -5.9(10)
C11' C12' C13' C14' 0.9(9)
C12' C13' C14' C8' -2.0(8)
C14' C8' C9' C10' 178.6(5)
C14' C8' C9' C11' -0.7(8)
C15' C7' C8' C9' -111.2(4)
C15' C7' C8' C14' 70.0(7)
C15' C7' N1' C10' 111.4(5)
C15' C16' N2' C5' 48.9(6)
C17' C16' N2' C5' 171.7(5)
N1' C7' C8' C9' 4.1(5)
N1' C7' C8' C14' -174.8(5)
N1' C7' C15' C16' 167.9(4)
N2' C5' C6' C1' 178.8(5)
N2' C5' C6' C7' 0.7(7)
O1' C10' N1' C7' -171.8(6)
C19 C18 O3 C20 -174.9(5)
C21 C20 O3 C18 159.0(5)
O2 C18 O3 C20 4.7(9)
